data_1518314
loop_
_publ_author_name
'Ran, Yungen'
'Xie, Jixing'
'Mu, Yajuan'
'Zhang, Linfen'
'Han, Bo'

_publ_section_title
;
 A series of 2D Cd(II) coordination polymers constructed from
 dicarboxylate acids and a flexible imidazole-based ligand
;
_journal_name_full 'Inorganica Chimica Acta'
_journal_page_first 17
_journal_page_last 27
_journal_paper_doi 10.1016/j.ica.2014.09.025
_journal_volume 425
_journal_year 2015
_chemical_formula_moiety 'C18 H17 Cd N2 O4'
_chemical_formula_sum 'C18 H17 Cd N2 O4'
_chemical_formula_weight 437.74
_chemical_name_systematic
; 
 ? 
;
_space_group_IT_number 14
_symmetry_cell_setting monoclinic
_symmetry_space_group_name_Hall '-P 2ybc'
_symmetry_space_group_name_H-M 'P 1 21/c 1'
_atom_sites_solution_hydrogens geom
_atom_sites_solution_primary direct
_atom_sites_solution_secondary difmap
_audit_creation_method SHELXL-97
_cell_angle_alpha 90.00
_cell_angle_beta 103.11(3)
_cell_angle_gamma 90.00
_cell_formula_units_Z 4
_cell_length_a 7.3532(15)
_cell_length_b 15.123(3)
_cell_length_c 15.554(3)
_cell_measurement_reflns_used 4829
_cell_measurement_temperature 293(2)
_cell_measurement_theta_max 27.8527
_cell_measurement_theta_min 2.6890
_cell_volume 1684.6(6)
_computing_cell_refinement 'CrystalClear (Rigaku/MSC Inc., 2006)'
_computing_data_collection 'CrystalClear (Rigaku/MSC Inc., 2006)'
_computing_data_reduction 'CrystalClear (Rigaku/MSC Inc., 2006)'
_computing_molecular_graphics 'SHELXL (Sheldrick, 2008)'
_computing_publication_material 'SHELXL (Sheldrick, 2008)'
_computing_structure_refinement 'SHELXL-97 (Sheldrick, 2008)'
_computing_structure_solution 'SHELXL-97 (Sheldrick, 2008)'
_diffrn_ambient_temperature 293(2)
_diffrn_detector_area_resol_mean 28.5714
_diffrn_measured_fraction_theta_full 0.992
_diffrn_measured_fraction_theta_max 0.992
_diffrn_measurement_device_type 'Rigaku Saturn'
_diffrn_measurement_method \w
_diffrn_radiation_monochromator graphite
_diffrn_radiation_source 'fine-focus sealed tube'
_diffrn_radiation_type MoK\a
_diffrn_radiation_wavelength 0.71073
_diffrn_reflns_av_R_equivalents 0.0450
_diffrn_reflns_av_sigmaI/netI 0.0466
_diffrn_reflns_limit_h_max 9
_diffrn_reflns_limit_h_min -9
_diffrn_reflns_limit_k_max 19
_diffrn_reflns_limit_k_min -16
_diffrn_reflns_limit_l_max 20
_diffrn_reflns_limit_l_min -20
_diffrn_reflns_number 13887
_diffrn_reflns_theta_full 27.86
_diffrn_reflns_theta_max 27.86
_diffrn_reflns_theta_min 2.69
_exptl_absorpt_coefficient_mu 1.322
_exptl_absorpt_correction_T_max 0.7780
_exptl_absorpt_correction_T_min 0.7597
_exptl_absorpt_correction_type multi-scan
_exptl_absorpt_process_details 'CrystalClear (Rigaku/MSC Inc., 2006)'
_exptl_crystal_colour colorless
_exptl_crystal_density_diffrn 1.726
_exptl_crystal_density_method 'not measured'
_exptl_crystal_description block
_exptl_crystal_F_000 876
_exptl_crystal_size_max 0.22
_exptl_crystal_size_mid 0.20
_exptl_crystal_size_min 0.20
_refine_diff_density_max 0.495
_refine_diff_density_min -0.628
_refine_diff_density_rms 0.104
_refine_ls_extinction_method none
_refine_ls_goodness_of_fit_ref 1.174
_refine_ls_hydrogen_treatment constr
_refine_ls_matrix_type full
_refine_ls_number_parameters 229
_refine_ls_number_reflns 3987
_refine_ls_number_restraints 0
_refine_ls_restrained_S_all 1.174
_refine_ls_R_factor_all 0.0571
_refine_ls_R_factor_gt 0.0483
_refine_ls_shift/su_max 0.009
_refine_ls_shift/su_mean 0.000
_refine_ls_structure_factor_coef Fsqd
_refine_ls_weighting_details 'calc w=1/[\s^2^(Fo^2^)+(0.0312P)^2^+0.9107P] where P=(Fo^2^+2Fc^2^)/3'
_refine_ls_weighting_scheme calc
_refine_ls_wR_factor_gt 0.0882
_refine_ls_wR_factor_ref 0.0924
_reflns_number_gt 3521
_reflns_number_total 3987
_reflns_threshold_expression >2sigma(I)
_cod_data_source_file cif-data.cif
_cod_data_source_block 1
_cod_original_sg_symbol_H-M P2(1)/c
_cod_database_code 1518314

loop_
_symmetry_equiv_pos_as_xyz
'x, y, z'
'-x, y+1/2, -z+1/2'
'-x, -y, -z'
'x, -y-1/2, z-1/2'

loop_
_atom_site_label
_atom_site_type_symbol
_atom_site_fract_x
_atom_site_fract_y
_atom_site_fract_z
_atom_site_U_iso_or_equiv
_atom_site_adp_type
_atom_site_occupancy
_atom_site_symmetry_multiplicity
_atom_site_calc_flag
_atom_site_refinement_flags
Cd1 Cd 0.20293(4) 0.552665(18) 0.457742(17) 0.02863(10) Uani 1 1 d .
N1 N 0.2592(4) 0.5499(2) 0.3221(2) 0.0336(8) Uani 1 1 d .
N2 N 0.2709(4) 0.5086(3) 0.1882(2) 0.0394(9) Uani 1 1 d .
C1 C -0.0139(5) 0.6328(3) 0.5527(2) 0.0298(9) Uani 1 1 d .
C2 C -0.0932(5) 0.6805(2) 0.6203(2) 0.0291(8) Uani 1 1 d .
C3 C -0.2839(5) 0.6794(2) 0.6211(2) 0.0280(8) Uani 1 1 d .
C4 C -0.4210(5) 0.6290(2) 0.5518(3) 0.0308(8) Uani 1 1 d .
C5 C -0.3428(6) 0.7223(3) 0.6887(3) 0.0390(10) Uani 1 1 d .
H5 H -0.4693 0.7235 0.6887 0.047 Uiso 1 1 calc R
C6 C -0.2157(6) 0.7635(3) 0.7564(3) 0.0471(11) Uani 1 1 d .
H6 H -0.2565 0.7907 0.8022 0.057 Uiso 1 1 calc R
C7 C -0.0300(6) 0.7639(3) 0.7554(3) 0.0455(11) Uani 1 1 d .
H7 H 0.0553 0.7917 0.8007 0.055 Uiso 1 1 calc R
C8 C 0.0312(6) 0.7233(3) 0.6876(3) 0.0408(10) Uani 1 1 d .
H8 H 0.1574 0.7247 0.6871 0.049 Uiso 1 1 calc R
C9 C 0.4385(6) 0.5596(4) 0.3118(3) 0.0528(14) Uani 1 1 d .
H9 H 0.5386 0.5802 0.3548 0.063 Uiso 1 1 calc R
C10 C 0.4473(6) 0.5347(4) 0.2301(3) 0.0643(17) Uani 1 1 d .
H10 H 0.5526 0.5350 0.2064 0.077 Uiso 1 1 calc R
C11 C 0.1605(5) 0.5191(3) 0.2454(2) 0.0301(8) Uani 1 1 d .
C12 C -0.0423(6) 0.4998(3) 0.2224(3) 0.0453(11) Uani 1 1 d .
H12A H -0.0938 0.5097 0.2731 0.068 Uiso 1 1 calc R
H12B H -0.0617 0.4392 0.2041 0.068 Uiso 1 1 calc R
H12C H -0.1030 0.5379 0.1752 0.068 Uiso 1 1 calc R
C13 C 0.2139(6) 0.4727(4) 0.0981(3) 0.0502(13) Uani 1 1 d .
H13A H 0.0995 0.5013 0.0674 0.060 Uiso 1 1 calc R
H13B H 0.1888 0.4099 0.1011 0.060 Uiso 1 1 calc R
C14 C 0.3630(6) 0.4865(3) 0.0466(2) 0.0382(10) Uani 1 1 d .
C15 C 0.3741(6) 0.5686(3) 0.0061(3) 0.0406(10) Uani 1 1 d .
C16 C 0.2431(7) 0.6429(3) 0.0161(4) 0.0594(14) Uani 1 1 d .
H16A H 0.1641 0.6566 -0.0404 0.089 Uiso 1 1 calc R
H16B H 0.3144 0.6943 0.0391 0.089 Uiso 1 1 calc R
H16C H 0.1675 0.6251 0.0559 0.089 Uiso 1 1 calc R
C17 C 0.5112(6) 0.5818(3) -0.0418(3) 0.0400(10) Uani 1 1 d .
C18 C 0.5200(8) 0.6691(4) -0.0891(4) 0.0725(16) Uani 1 1 d .
H18A H 0.4056 0.7010 -0.0928 0.109 Uiso 1 1 calc R
H18B H 0.5372 0.6578 -0.1474 0.109 Uiso 1 1 calc R
H18C H 0.6227 0.7035 -0.0568 0.109 Uiso 1 1 calc R
O1 O -0.0016(4) 0.66906(19) 0.48257(17) 0.0375(7) Uani 1 1 d .
O2 O 0.0534(4) 0.55634(18) 0.57511(17) 0.0321(6) Uani 1 1 d .
O3 O -0.3585(4) 0.57564(18) 0.50393(17) 0.0322(6) Uani 1 1 d .
O4 O -0.5908(4) 0.6441(2) 0.5450(2) 0.0469(8) Uani 1 1 d .

loop_
_atom_site_aniso_label
_atom_site_aniso_U_11
_atom_site_aniso_U_22
_atom_site_aniso_U_33
_atom_site_aniso_U_23
_atom_site_aniso_U_13
_atom_site_aniso_U_12
Cd1 0.02997(18) 0.03313(17) 0.02654(15) -0.00323(12) 0.01425(12) -0.00218(12)
N1 0.0346(18) 0.046(2) 0.0240(16) 0.0005(15) 0.0150(14) -0.0036(16)
N2 0.0304(19) 0.068(3) 0.0222(16) -0.0062(16) 0.0109(14) -0.0046(18)
C1 0.0172(18) 0.041(2) 0.031(2) -0.0098(17) 0.0061(15) -0.0072(16)
C2 0.030(2) 0.028(2) 0.031(2) -0.0057(16) 0.0110(16) -0.0012(16)
C3 0.027(2) 0.0276(19) 0.0314(19) -0.0062(15) 0.0114(16) -0.0038(16)
C4 0.025(2) 0.031(2) 0.037(2) 0.0046(17) 0.0068(16) -0.0013(16)
C5 0.036(2) 0.039(2) 0.046(2) -0.0093(19) 0.0206(19) 0.0014(19)
C6 0.060(3) 0.046(3) 0.041(2) -0.018(2) 0.024(2) -0.003(2)
C7 0.051(3) 0.045(3) 0.039(2) -0.021(2) 0.008(2) -0.013(2)
C8 0.030(2) 0.049(3) 0.044(2) -0.014(2) 0.0076(18) -0.011(2)
C9 0.035(2) 0.102(4) 0.025(2) -0.008(2) 0.0139(18) -0.022(3)
C10 0.033(3) 0.132(5) 0.033(2) -0.018(3) 0.017(2) -0.017(3)
C11 0.026(2) 0.040(2) 0.0262(19) 0.0012(16) 0.0096(15) -0.0018(17)
C12 0.037(2) 0.068(3) 0.035(2) -0.005(2) 0.0136(19) -0.010(2)
C13 0.046(3) 0.076(4) 0.033(2) -0.016(2) 0.017(2) -0.016(2)
C14 0.040(2) 0.057(3) 0.0211(18) -0.0080(18) 0.0127(17) -0.008(2)
C15 0.047(3) 0.048(3) 0.028(2) -0.0104(18) 0.0104(19) 0.002(2)
C16 0.060(3) 0.054(3) 0.066(3) -0.013(3) 0.018(3) 0.007(3)
C17 0.049(3) 0.046(3) 0.027(2) 0.0004(18) 0.0134(18) -0.006(2)
C18 0.100(4) 0.055(3) 0.073(4) 0.012(3) 0.039(3) 0.002(3)
O1 0.0374(16) 0.0470(18) 0.0317(15) 0.0005(13) 0.0158(12) -0.0020(14)
O2 0.0294(14) 0.0367(16) 0.0337(14) -0.0050(12) 0.0144(12) -0.0005(12)
O3 0.0303(14) 0.0363(15) 0.0277(14) -0.0068(11) 0.0020(11) 0.0013(12)
O4 0.0215(15) 0.0453(18) 0.073(2) -0.0199(16) 0.0092(14) -0.0054(13)

loop_
_atom_type_symbol
_atom_type_description
_atom_type_scat_dispersion_real
_atom_type_scat_dispersion_imag
_atom_type_scat_source
C C 0.0033 0.0016 'International Tables Vol C Tables 4.2.6.8 and 6.1.1.4'
H H 0.0000 0.0000 'International Tables Vol C Tables 4.2.6.8 and 6.1.1.4'
N N 0.0061 0.0033 'International Tables Vol C Tables 4.2.6.8 and 6.1.1.4'
O O 0.0106 0.0060 'International Tables Vol C Tables 4.2.6.8 and 6.1.1.4'
Cd Cd -0.8075 1.2024 'International Tables Vol C Tables 4.2.6.8 and 6.1.1.4'

loop_
_geom_angle_atom_site_label_1
_geom_angle_atom_site_label_2
_geom_angle_atom_site_label_3
_geom_angle
_geom_angle_site_symmetry_1
_geom_angle_site_symmetry_3
N1 Cd1 O3 92.38(11) . 3_566
N1 Cd1 O4 109.54(12) . 1_655
O3 Cd1 O4 97.81(10) 3_566 1_655
N1 Cd1 O2 163.08(11) . .
O3 Cd1 O2 96.54(10) 3_566 .
O4 Cd1 O2 83.50(10) 1_655 .
N1 Cd1 O1 114.91(11) . .
O3 Cd1 O1 152.06(9) 3_566 .
O4 Cd1 O1 79.33(10) 1_655 .
O2 Cd1 O1 55.54(9) . .
N1 Cd1 O2 95.05(11) . 3_566
O3 Cd1 O2 78.38(9) 3_566 3_566
O4 Cd1 O2 155.31(10) 1_655 3_566
O2 Cd1 O2 72.84(10) . 3_566
O1 Cd1 O2 92.64(9) . 3_566
C11 N1 C9 106.0(3) . .
C11 N1 Cd1 132.1(3) . .
C9 N1 Cd1 119.7(3) . .
C11 N2 C10 107.5(3) . .
C11 N2 C13 126.2(3) . .
C10 N2 C13 126.3(3) . .
O1 C1 O2 122.6(4) . .
O1 C1 C2 121.4(4) . .
O2 C1 C2 115.7(3) . .
C8 C2 C3 119.3(3) . .
C8 C2 C1 117.3(3) . .
C3 C2 C1 123.3(3) . .
C5 C3 C2 119.0(4) . .
C5 C3 C4 120.4(3) . .
C2 C3 C4 120.5(3) . .
O4 C4 O3 124.1(4) . .
O4 C4 C3 117.6(3) . .
O3 C4 C3 118.3(3) . .
C3 C5 C6 120.9(4) . .
C3 C5 H5 119.5 . .
C6 C5 H5 119.5 . .
C7 C6 C5 119.7(4) . .
C7 C6 H6 120.1 . .
C5 C6 H6 120.1 . .
C6 C7 C8 120.3(4) . .
C6 C7 H7 119.8 . .
C8 C7 H7 119.8 . .
C7 C8 C2 120.7(4) . .
C7 C8 H8 119.6 . .
C2 C8 H8 119.6 . .
C10 C9 N1 109.6(4) . .
C10 C9 H9 125.2 . .
N1 C9 H9 125.2 . .
C9 C10 N2 106.7(4) . .
C9 C10 H10 126.7 . .
N2 C10 H10 126.7 . .
N1 C11 N2 110.2(3) . .
N1 C11 C12 126.9(3) . .
N2 C11 C12 122.9(3) . .
C11 C12 H12A 109.5 . .
C11 C12 H12B 109.5 . .
H12A C12 H12B 109.5 . .
C11 C12 H12C 109.5 . .
H12A C12 H12C 109.5 . .
H12B C12 H12C 109.5 . .
N2 C13 C14 111.6(4) . .
N2 C13 H13A 109.3 . .
C14 C13 H13A 109.3 . .
N2 C13 H13B 109.3 . .
C14 C13 H13B 109.3 . .
H13A C13 H13B 108.0 . .
C17 C14 C15 121.5(4) 3_665 .
C17 C14 C13 119.6(4) 3_665 .
C15 C14 C13 118.9(4) . .
C17 C15 C14 119.3(4) . .
C17 C15 C16 120.1(4) . .
C14 C15 C16 120.6(4) . .
C15 C16 H16A 109.5 . .
C15 C16 H16B 109.5 . .
H16A C16 H16B 109.5 . .
C15 C16 H16C 109.5 . .
H16A C16 H16C 109.5 . .
H16B C16 H16C 109.5 . .
C15 C17 C14 119.3(4) . 3_665
C15 C17 C18 119.8(4) . .
C14 C17 C18 120.9(4) 3_665 .
C17 C18 H18A 109.5 . .
C17 C18 H18B 109.5 . .
H18A C18 H18B 109.5 . .
C17 C18 H18C 109.5 . .
H18A C18 H18C 109.5 . .
H18B C18 H18C 109.5 . .
C1 O1 Cd1 89.5(2) . .
C1 O2 Cd1 91.8(2) . .
C1 O2 Cd1 108.6(2) . 3_566
Cd1 O2 Cd1 107.16(10) . 3_566
C4 O3 Cd1 128.8(2) . 3_566
C4 O4 Cd1 117.4(3) . 1_455

loop_
_geom_bond_atom_site_label_1
_geom_bond_atom_site_label_2
_geom_bond_distance
_geom_bond_site_symmetry_2
Cd1 N1 2.241(3) .
Cd1 O3 2.263(3) 3_566
Cd1 O4 2.263(3) 1_655
Cd1 O2 2.335(3) .
Cd1 O1 2.403(3) .
Cd1 O2 2.469(3) 3_566
N1 C11 1.331(5) .
N1 C9 1.371(5) .
N2 C11 1.343(5) .
N2 C10 1.371(5) .
N2 C13 1.473(5) .
C1 O1 1.243(5) .
C1 O2 1.275(5) .
C1 C2 1.498(5) .
C2 C8 1.384(5) .
C2 C3 1.405(5) .
C3 C5 1.387(5) .
C3 C4 1.504(5) .
C4 O4 1.250(4) .
C4 O3 1.255(4) .
C5 C6 1.387(6) .
C5 H5 0.9300 .
C6 C7 1.369(6) .
C6 H6 0.9300 .
C7 C8 1.382(6) .
C7 H7 0.9300 .
C8 H8 0.9300 .
C9 C10 1.341(6) .
C9 H9 0.9300 .
C10 H10 0.9300 .
C11 C12 1.482(5) .
C12 H12A 0.9600 .
C12 H12B 0.9600 .
C12 H12C 0.9600 .
C13 C14 1.511(6) .
C13 H13A 0.9700 .
C13 H13B 0.9700 .
C14 C17 1.400(6) 3_665
C14 C15 1.403(6) .
C15 C17 1.397(6) .
C15 C16 1.512(6) .
C16 H16A 0.9600 .
C16 H16B 0.9600 .
C16 H16C 0.9600 .
C17 C14 1.400(6) 3_665
C17 C18 1.519(6) .
C18 H18A 0.9600 .
C18 H18B 0.9600 .
C18 H18C 0.9600 .
O2 Cd1 2.469(3) 3_566
O3 Cd1 2.263(3) 3_566
O4 Cd1 2.263(3) 1_455

loop_
_geom_torsion_atom_site_label_1
_geom_torsion_atom_site_label_2
_geom_torsion_atom_site_label_3
_geom_torsion_atom_site_label_4
_geom_torsion
_geom_torsion_site_symmetry_1
_geom_torsion_site_symmetry_4
O3 Cd1 N1 C11 93.8(4) 3_566 .
O4 Cd1 N1 C11 -167.1(3) 1_655 .
O2 Cd1 N1 C11 -28.1(6) . .
O1 Cd1 N1 C11 -80.0(4) . .
O2 Cd1 N1 C11 15.2(4) 3_566 .
O3 Cd1 N1 C9 -66.9(4) 3_566 .
O4 Cd1 N1 C9 32.2(4) 1_655 .
O2 Cd1 N1 C9 171.2(3) . .
O1 Cd1 N1 C9 119.3(3) . .
O2 Cd1 N1 C9 -145.5(3) 3_566 .
O1 C1 C2 C8 -93.8(5) . .
O2 C1 C2 C8 80.7(5) . .
O1 C1 C2 C3 89.8(5) . .
O2 C1 C2 C3 -95.7(4) . .
C8 C2 C3 C5 0.8(6) . .
C1 C2 C3 C5 177.2(4) . .
C8 C2 C3 C4 -176.5(4) . .
C1 C2 C3 C4 -0.2(6) . .
C5 C3 C4 O4 16.4(6) . .
C2 C3 C4 O4 -166.3(4) . .
C5 C3 C4 O3 -164.5(4) . .
C2 C3 C4 O3 12.9(5) . .
C2 C3 C5 C6 -2.0(6) . .
C4 C3 C5 C6 175.3(4) . .
C3 C5 C6 C7 1.7(7) . .
C5 C6 C7 C8 -0.2(7) . .
C6 C7 C8 C2 -1.0(7) . .
C3 C2 C8 C7 0.6(6) . .
C1 C2 C8 C7 -175.9(4) . .
C11 N1 C9 C10 -0.2(6) . .
Cd1 N1 C9 C10 165.0(4) . .
N1 C9 C10 N2 -0.2(7) . .
C11 N2 C10 C9 0.5(6) . .
C13 N2 C10 C9 -177.5(5) . .
C9 N1 C11 N2 0.5(5) . .
Cd1 N1 C11 N2 -162.1(3) . .
C9 N1 C11 C12 -178.4(5) . .
Cd1 N1 C11 C12 18.9(6) . .
C10 N2 C11 N1 -0.6(5) . .
C13 N2 C11 N1 177.4(4) . .
C10 N2 C11 C12 178.4(4) . .
C13 N2 C11 C12 -3.6(7) . .
C11 N2 C13 C14 169.1(4) . .
C10 N2 C13 C14 -13.3(7) . .
N2 C13 C14 C17 96.6(5) . 3_665
N2 C13 C14 C15 -82.2(5) . .
C17 C14 C15 C17 1.4(7) 3_665 .
C13 C14 C15 C17 -179.9(4) . .
C17 C14 C15 C16 -176.8(4) 3_665 .
C13 C14 C15 C16 1.9(6) . .
C14 C15 C17 C14 -1.3(7) . 3_665
C16 C15 C17 C14 176.9(4) . 3_665
C14 C15 C17 C18 177.6(4) . .
C16 C15 C17 C18 -4.2(7) . .
O2 C1 O1 Cd1 -8.1(4) . .
C2 C1 O1 Cd1 166.0(3) . .
N1 Cd1 O1 C1 168.4(2) . .
O3 Cd1 O1 C1 1.6(3) 3_566 .
O4 Cd1 O1 C1 -84.9(2) 1_655 .
O2 Cd1 O1 C1 4.5(2) . .
O2 Cd1 O1 C1 71.5(2) 3_566 .
O1 C1 O2 Cd1 8.3(4) . .
C2 C1 O2 Cd1 -166.1(3) . .
O1 C1 O2 Cd1 -100.5(3) . 3_566
C2 C1 O2 Cd1 85.1(3) . 3_566
N1 Cd1 O2 C1 -64.3(4) . .
O3 Cd1 O2 C1 174.3(2) 3_566 .
O4 Cd1 O2 C1 77.1(2) 1_655 .
O1 Cd1 O2 C1 -4.4(2) . .
O2 Cd1 O2 C1 -110.1(2) 3_566 .
N1 Cd1 O2 Cd1 45.7(4) . 3_566
O3 Cd1 O2 Cd1 -75.67(11) 3_566 3_566
O4 Cd1 O2 Cd1 -172.82(12) 1_655 3_566
O1 Cd1 O2 Cd1 105.68(13) . 3_566
O2 Cd1 O2 Cd1 0.0 3_566 3_566
O4 C4 O3 Cd1 -114.0(4) . 3_566
C3 C4 O3 Cd1 66.9(4) . 3_566
O3 C4 O4 Cd1 11.1(5) . 1_455
C3 C4 O4 Cd1 -169.9(3) . 1_455
